data_2222039
loop_
_publ_author_name
'Abbas, Asghar'
'Khawar Rauf, M.'
'Bolte, Michael'
'Hasan, Aurangzeb'

_publ_section_title
;
 4-Hexyloxy-3-methoxybenzaldehyde
;
_journal_issue 6
_journal_name_full 'Acta Crystallographica Section E'
_journal_page_first o1281
_journal_paper_doi 10.1107/S1600536809017358
_journal_volume 65
_journal_year 2009
_chemical_formula_iupac 'C14 H20 O3'
_chemical_formula_moiety 'C14 H20 O3'
_chemical_formula_sum 'C14 H20 O3'
_chemical_formula_weight 236.30
_chemical_name_common 4-(Hexyloxy)-3-methoxybenzaldehyde
_chemical_name_systematic
;
4-Hexyloxy-3-methoxybenzaldehyde
;
_space_group_IT_number 2
_symmetry_cell_setting triclinic
_symmetry_space_group_name_Hall '-P 1'
_symmetry_space_group_name_H-M 'P -1'
_atom_sites_solution_hydrogens geom
_atom_sites_solution_primary direct
_atom_sites_solution_secondary difmap
_audit_creation_method SHELXL-97
_cell_angle_alpha 88.099(5)
_cell_angle_beta 75.065(5)
_cell_angle_gamma 80.262(5)
_cell_formula_units_Z 4
_cell_length_a 9.2788(5)
_cell_length_b 9.3894(6)
_cell_length_c 15.8501(9)
_cell_measurement_reflns_used 16295
_cell_measurement_temperature 173(2)
_cell_measurement_theta_max 25.9
_cell_measurement_theta_min 3.5
_cell_volume 1314.95(14)
_computing_cell_refinement 'X-Area (Stoe & Cie, 2001)'
_computing_data_collection 'X-Area (Stoe & Cie, 2001)'
_computing_data_reduction 'X-Area (Stoe & Cie, 2001)'
_computing_molecular_graphics 'XP in SHELXTL-Plus (Sheldrick, 2008)'
_computing_publication_material 'SHELXL97 (Sheldrick, 2008)'
_computing_structure_refinement 'SHELXL97 (Sheldrick, 2008)'
_computing_structure_solution 'SHELXS97 (Sheldrick, 2008)'
_diffrn_ambient_temperature 173(2)
_diffrn_measured_fraction_theta_full 0.997
_diffrn_measured_fraction_theta_max 0.990
_diffrn_measurement_device_type 'STOE IPDS II two-circle-diffractometer'
_diffrn_measurement_method \w
_diffrn_radiation_monochromator graphite
_diffrn_radiation_source 'fine-focus sealed tube'
_diffrn_radiation_type MoK\a
_diffrn_radiation_wavelength 0.71073
_diffrn_reflns_av_R_equivalents 0.0456
_diffrn_reflns_av_sigmaI/netI 0.0318
_diffrn_reflns_limit_h_max 11
_diffrn_reflns_limit_h_min -11
_diffrn_reflns_limit_k_max 11
_diffrn_reflns_limit_k_min -11
_diffrn_reflns_limit_l_max 19
_diffrn_reflns_limit_l_min -19
_diffrn_reflns_number 17943
_diffrn_reflns_theta_full 25.00
_diffrn_reflns_theta_max 25.61
_diffrn_reflns_theta_min 3.43
_diffrn_standards_number 0
_exptl_absorpt_coefficient_mu 0.082
_exptl_absorpt_correction_type none
_exptl_crystal_colour colourless
_exptl_crystal_density_diffrn 1.194
_exptl_crystal_density_method 'not measured'
_exptl_crystal_description block
_exptl_crystal_F_000 512
_exptl_crystal_size_max 0.42
_exptl_crystal_size_mid 0.37
_exptl_crystal_size_min 0.36
_refine_diff_density_max 0.685
_refine_diff_density_min -0.281
_refine_ls_extinction_method none
_refine_ls_goodness_of_fit_ref 1.056
_refine_ls_hydrogen_treatment constr
_refine_ls_matrix_type full
_refine_ls_number_parameters 309
_refine_ls_number_reflns 4919
_refine_ls_number_restraints 0
_refine_ls_restrained_S_all 1.056
_refine_ls_R_factor_all 0.0612
_refine_ls_R_factor_gt 0.0489
_refine_ls_shift/su_max 0.001
_refine_ls_shift/su_mean 0.000
_refine_ls_structure_factor_coef Fsqd
_refine_ls_weighting_details 'calc w=1/[\s^2^(Fo^2^)+(0.0794P)^2^+0.2130P] where P=(Fo^2^+2Fc^2^)/3'
_refine_ls_weighting_scheme calc
_refine_ls_wR_factor_gt 0.1365
_refine_ls_wR_factor_ref 0.1440
_reflns_number_gt 3862
_reflns_number_total 4919
_reflns_threshold_expression I>2\s(I)
_cod_data_source_file hg2506.cif
_cod_data_source_block I
_cod_depositor_comments
;
The following automatic conversions were performed:
'_symmetry_cell_setting' value 'Triclinic' changed to 'triclinic'
according to '/home/saulius/struct/CIF-dictionaries/cif_core.dic'
dictionary named 'cif_core.dic' version 2.4.1 from 2010-06-29.

Automatic conversion script
Id: cif_fix_enum 1527 2010-12-29 10:47:43Z saulius 

The following automatic conversions were performed:

'_symmetry_cell_setting' value 'Triclinic' changed to 'triclinic'
according to /home/saulius/struct/CIF-dictionaries/cif_core.dic
dictionary named 'cif_core.dic' version 2.4.1 from 2010-06-29.

Automatic conversion script
Id: cif_fix_values 1715 2011-07-08 13:25:40Z adriana 
;
_cod_original_cell_volume 1314.95(13)
_cod_database_code 2222039
_cod_database_fobs_code 2222039

loop_
_symmetry_equiv_pos_as_xyz
'x, y, z'
'-x, -y, -z'

loop_
_atom_site_type_symbol
_atom_site_label
_atom_site_fract_x
_atom_site_fract_y
_atom_site_fract_z
_atom_site_U_iso_or_equiv
_atom_site_adp_type
_atom_site_calc_flag
_atom_site_refinement_flags
_atom_site_occupancy
_atom_site_disorder_assembly
_atom_site_disorder_group
O O1 0.65027(12) 0.60519(12) 0.99368(6) 0.0403(3) Uani d . 1 . .
O O2 0.69937(12) 0.56660(11) 1.14584(6) 0.0397(3) Uani d . 1 . .
O O3 1.13475(16) 0.12211(15) 1.10444(9) 0.0648(4) Uani d . 1 . .
C C1 0.62080(18) 0.63144(18) 0.90887(9) 0.0412(4) Uani d . 1 . .
H H1A 0.5870 0.5463 0.8897 0.049 Uiso calc R 1 . .
H H1B 0.7146 0.6475 0.8656 0.049 Uiso calc R 1 . .
C C2 0.50012(17) 0.76247(17) 0.91409(9) 0.0395(4) Uani d . 1 . .
H H2A 0.5342 0.8479 0.9327 0.047 Uiso calc R 1 . .
H H2B 0.4064 0.7468 0.9576 0.047 Uiso calc R 1 . .
C C3 0.46892(16) 0.78865(17) 0.82439(9) 0.0376(3) Uani d . 1 . .
H H3A 0.5625 0.8087 0.7825 0.045 Uiso calc R 1 . .
H H3B 0.4442 0.6990 0.8046 0.045 Uiso calc R 1 . .
C C4 0.34118(16) 0.91241(17) 0.82143(9) 0.0372(3) Uani d . 1 . .
H H4A 0.2474 0.8935 0.8636 0.045 Uiso calc R 1 . .
H H4B 0.3664 1.0029 0.8398 0.045 Uiso calc R 1 . .
C C5 0.31230(17) 0.93292(17) 0.73137(10) 0.0399(4) Uani d . 1 . .
H H5A 0.2874 0.8423 0.7129 0.048 Uiso calc R 1 . .
H H5B 0.4059 0.9522 0.6892 0.048 Uiso calc R 1 . .
C C6 0.1844(2) 1.05620(19) 0.72871(12) 0.0510(4) Uani d . 1 . .
H H6A 0.1701 1.0643 0.6695 0.076 Uiso calc R 1 . .
H H6B 0.2097 1.1468 0.7452 0.076 Uiso calc R 1 . .
H H6C 0.0910 1.0371 0.7697 0.076 Uiso calc R 1 . .
C C7 0.72298(18) 0.55017(17) 1.23152(9) 0.0405(4) Uani d . 1 . .
H H7A 0.7067 0.4537 1.2532 0.061 Uiso calc R 1 . .
H H7B 0.6517 0.6235 1.2707 0.061 Uiso calc R 1 . .
H H7C 0.8268 0.5621 1.2294 0.061 Uiso calc R 1 . .
C C8 1.0993(2) 0.1514(2) 1.03692(11) 0.0514(4) Uani d . 1 . .
H H8 1.1534 0.0935 0.9871 0.062 Uiso calc R 1 . .
C C11 0.75896(17) 0.49258(16) 0.99937(9) 0.0354(3) Uani d . 1 . .
C C12 0.78770(16) 0.47099(16) 1.08300(9) 0.0338(3) Uani d . 1 . .
C C13 0.89766(16) 0.36073(16) 1.09506(9) 0.0359(3) Uani d . 1 . .
H H13 0.9177 0.3470 1.1509 0.043 Uiso calc R 1 . .
C C14 0.98097(17) 0.26779(17) 1.02520(10) 0.0393(3) Uani d . 1 . .
C C15 0.95082(18) 0.28820(18) 0.94401(10) 0.0433(4) Uani d . 1 . .
H H15 1.0063 0.2250 0.8969 0.052 Uiso calc R 1 . .
C C16 0.84110(18) 0.39934(17) 0.93083(9) 0.0403(4) Uani d . 1 . .
H H16 0.8216 0.4122 0.8749 0.048 Uiso calc R 1 . .
O O1A 0.54463(11) 0.20255(12) 0.59371(6) 0.0393(3) Uani d . 1 . .
O O2A 0.57832(11) 0.17700(11) 0.75033(6) 0.0396(3) Uani d . 1 . .
O O3A 1.10136(16) -0.29636(16) 0.61496(10) 0.0718(4) Uani d . 1 . .
C C1A 0.52746(17) 0.22746(18) 0.50646(9) 0.0390(3) Uani d . 1 . .
H H1A1 0.5165 0.1365 0.4807 0.047 Uiso calc R 1 . .
H H1A2 0.6177 0.2621 0.4693 0.047 Uiso calc R 1 . .
C C2A 0.38839(16) 0.33951(18) 0.51114(9) 0.0384(3) Uani d . 1 . .
H H2A1 0.3969 0.4274 0.5411 0.046 Uiso calc R 1 . .
H H2A2 0.2980 0.3017 0.5456 0.046 Uiso calc R 1 . .
C C3A 0.36975(16) 0.37813(18) 0.41991(9) 0.0382(3) Uani d . 1 . .
H H3A1 0.4591 0.4187 0.3866 0.046 Uiso calc R 1 . .
H H3A2 0.3666 0.2888 0.3894 0.046 Uiso calc R 1 . .
C C4A 0.22797(17) 0.48624(18) 0.42019(9) 0.0395(3) Uani d . 1 . .
H H4A1 0.2298 0.5745 0.4521 0.047 Uiso calc R 1 . .
H H4A2 0.1385 0.4446 0.4522 0.047 Uiso calc R 1 . .
C C5A 0.21109(17) 0.52794(18) 0.32935(10) 0.0415(4) Uani d . 1 . .
H H5A1 0.3006 0.5693 0.2970 0.050 Uiso calc R 1 . .
H H5A2 0.2079 0.4401 0.2975 0.050 Uiso calc R 1 . .
C C6A 0.06916(19) 0.6370(2) 0.33156(11) 0.0489(4) Uani d . 1 . .
H H6A1 0.0631 0.6603 0.2717 0.073 Uiso calc R 1 . .
H H6A2 0.0728 0.7251 0.3618 0.073 Uiso calc R 1 . .
H H6A3 -0.0200 0.5959 0.3626 0.073 Uiso calc R 1 . .
C C7A 0.60438(19) 0.17584(18) 0.83582(10) 0.0449(4) Uani d . 1 . .
H H7A1 0.5974 0.0800 0.8614 0.067 Uiso calc R 1 . .
H H7A2 0.5281 0.2484 0.8730 0.067 Uiso calc R 1 . .
H H7A3 0.7054 0.1984 0.8314 0.067 Uiso calc R 1 . .
C C8A 1.00578(19) -0.2192(2) 0.66439(14) 0.0553(5) Uani d . 1 . .
H H8A 1.0044 -0.2273 0.7245 0.066 Uiso calc R 1 . .
C C11A 0.65958(15) 0.09930(16) 0.60415(10) 0.0349(3) Uani d . 1 . .
C C12A 0.67768(15) 0.08413(16) 0.68992(9) 0.0337(3) Uani d . 1 . .
C C13A 0.78979(16) -0.01963(16) 0.70729(10) 0.0380(3) Uani d . 1 . .
H H13A 0.8014 -0.0300 0.7651 0.046 Uiso calc R 1 . .
C C14A 0.88682(16) -0.11002(17) 0.64056(11) 0.0417(4) Uani d . 1 . .
C C15A 0.87018(17) -0.09402(18) 0.55633(11) 0.0464(4) Uani d . 1 . .
H H15A 0.9365 -0.1546 0.5108 0.056 Uiso calc R 1 . .
C C16A 0.75726(17) 0.00993(18) 0.53781(10) 0.0427(4) Uani d . 1 . .
H H16A 0.7466 0.0201 0.4798 0.051 Uiso calc R 1 . .

loop_
_atom_site_aniso_label
_atom_site_aniso_U_11
_atom_site_aniso_U_22
_atom_site_aniso_U_33
_atom_site_aniso_U_12
_atom_site_aniso_U_13
_atom_site_aniso_U_23
O1 0.0492(6) 0.0449(6) 0.0270(5) -0.0025(5) -0.0137(4) 0.0013(4)
O2 0.0483(6) 0.0419(6) 0.0271(5) 0.0031(4) -0.0126(4) -0.0041(4)
O3 0.0685(8) 0.0662(9) 0.0524(8) 0.0149(7) -0.0189(6) 0.0002(6)
C1 0.0522(9) 0.0488(9) 0.0261(7) -0.0103(7) -0.0153(6) 0.0041(6)
C2 0.0456(8) 0.0448(9) 0.0309(8) -0.0121(7) -0.0124(6) 0.0037(6)
C3 0.0382(7) 0.0468(9) 0.0300(7) -0.0104(6) -0.0105(6) 0.0027(6)
C4 0.0374(7) 0.0426(9) 0.0329(8) -0.0102(6) -0.0090(6) -0.0014(6)
C5 0.0394(7) 0.0451(9) 0.0368(8) -0.0049(6) -0.0136(6) -0.0009(6)
C6 0.0560(10) 0.0499(10) 0.0481(10) 0.0034(8) -0.0225(8) -0.0031(8)
C7 0.0520(9) 0.0439(9) 0.0267(7) -0.0031(7) -0.0143(6) -0.0043(6)
C8 0.0549(10) 0.0503(10) 0.0432(10) 0.0020(8) -0.0084(8) -0.0048(8)
C11 0.0412(7) 0.0365(8) 0.0304(7) -0.0113(6) -0.0098(6) 0.0025(6)
C12 0.0391(7) 0.0359(8) 0.0267(7) -0.0101(6) -0.0066(6) -0.0015(6)
C13 0.0419(8) 0.0390(8) 0.0286(7) -0.0097(6) -0.0106(6) 0.0014(6)
C14 0.0420(8) 0.0380(8) 0.0359(8) -0.0077(6) -0.0059(6) -0.0017(6)
C15 0.0510(9) 0.0437(9) 0.0324(8) -0.0092(7) -0.0039(7) -0.0066(6)
C16 0.0505(8) 0.0446(9) 0.0269(7) -0.0106(7) -0.0098(6) -0.0014(6)
O1A 0.0377(5) 0.0495(6) 0.0293(5) 0.0023(4) -0.0124(4) 0.0026(4)
O2A 0.0441(6) 0.0423(6) 0.0325(6) 0.0022(4) -0.0157(4) -0.0003(4)
O3A 0.0581(8) 0.0668(9) 0.0841(10) 0.0078(7) -0.0173(7) -0.0103(8)
C1A 0.0412(8) 0.0509(9) 0.0262(7) -0.0060(7) -0.0122(6) 0.0022(6)
C2A 0.0375(7) 0.0477(9) 0.0302(8) -0.0037(6) -0.0116(6) 0.0028(6)
C3A 0.0359(7) 0.0501(9) 0.0287(7) -0.0047(6) -0.0098(6) 0.0024(6)
C4A 0.0412(8) 0.0467(9) 0.0291(7) -0.0010(6) -0.0102(6) 0.0003(6)
C5A 0.0403(8) 0.0504(9) 0.0325(8) -0.0037(7) -0.0100(6) 0.0048(6)
C6A 0.0484(9) 0.0589(11) 0.0367(8) 0.0034(8) -0.0142(7) 0.0039(7)
C7A 0.0551(9) 0.0480(9) 0.0362(8) -0.0050(7) -0.0220(7) 0.0008(7)
C8A 0.0390(8) 0.0485(10) 0.0733(12) -0.0050(7) -0.0055(8) -0.0072(9)
C11A 0.0311(7) 0.0372(8) 0.0374(8) -0.0056(6) -0.0112(6) 0.0030(6)
C12A 0.0317(7) 0.0350(8) 0.0367(8) -0.0081(6) -0.0113(6) 0.0025(6)
C13A 0.0347(7) 0.0387(8) 0.0450(8) -0.0091(6) -0.0167(6) 0.0069(6)
C14A 0.0330(7) 0.0382(8) 0.0558(10) -0.0081(6) -0.0135(7) 0.0032(7)
C15A 0.0355(8) 0.0445(9) 0.0542(10) -0.0032(7) -0.0038(7) -0.0076(7)
C16A 0.0385(8) 0.0496(9) 0.0386(8) -0.0042(7) -0.0089(6) -0.0030(7)

loop_
_atom_type_symbol
_atom_type_description
_atom_type_scat_dispersion_real
_atom_type_scat_dispersion_imag
_atom_type_scat_source
C C 0.0033 0.0016 'International Tables Vol C Tables 4.2.6.8 and 6.1.1.4'
H H 0.0000 0.0000 'International Tables Vol C Tables 4.2.6.8 and 6.1.1.4'
O O 0.0106 0.0060 'International Tables Vol C Tables 4.2.6.8 and 6.1.1.4'

loop_
_geom_angle_atom_site_label_1
_geom_angle_atom_site_label_2
_geom_angle_atom_site_label_3
_geom_angle_site_symmetry_1
_geom_angle_site_symmetry_3
_geom_angle
_geom_angle_publ_flag
C11 O1 C1 . . 116.64(11) ?
C12 O2 C7 . . 117.29(11) ?
O1 C1 C2 . . 109.40(12) ?
O1 C1 H1A . . 109.8 ?
C2 C1 H1A . . 109.8 ?
O1 C1 H1B . . 109.8 ?
C2 C1 H1B . . 109.8 ?
H1A C1 H1B . . 108.2 ?
C1 C2 C3 . . 109.01(12) ?
C1 C2 H2A . . 109.9 ?
C3 C2 H2A . . 109.9 ?
C1 C2 H2B . . 109.9 ?
C3 C2 H2B . . 109.9 ?
H2A C2 H2B . . 108.3 ?
C4 C3 C2 . . 114.72(12) ?
C4 C3 H3A . . 108.6 ?
C2 C3 H3A . . 108.6 ?
C4 C3 H3B . . 108.6 ?
C2 C3 H3B . . 108.6 ?
H3A C3 H3B . . 107.6 ?
C5 C4 C3 . . 112.93(12) ?
C5 C4 H4A . . 109.0 ?
C3 C4 H4A . . 109.0 ?
C5 C4 H4B . . 109.0 ?
C3 C4 H4B . . 109.0 ?
H4A C4 H4B . . 107.8 ?
C4 C5 C6 . . 112.80(13) ?
C4 C5 H5A . . 109.0 ?
C6 C5 H5A . . 109.0 ?
C4 C5 H5B . . 109.0 ?
C6 C5 H5B . . 109.0 ?
H5A C5 H5B . . 107.8 ?
C5 C6 H6A . . 109.5 ?
C5 C6 H6B . . 109.5 ?
H6A C6 H6B . . 109.5 ?
C5 C6 H6C . . 109.5 ?
H6A C6 H6C . . 109.5 ?
H6B C6 H6C . . 109.5 ?
O2 C7 H7A . . 109.5 ?
O2 C7 H7B . . 109.5 ?
H7A C7 H7B . . 109.5 ?
O2 C7 H7C . . 109.5 ?
H7A C7 H7C . . 109.5 ?
H7B C7 H7C . . 109.5 ?
O3 C8 C14 . . 125.69(16) ?
O3 C8 H8 . . 117.2 ?
C14 C8 H8 . . 117.2 ?
O1 C11 C16 . . 125.13(13) ?
O1 C11 C12 . . 115.47(12) ?
C16 C11 C12 . . 119.41(14) ?
O2 C12 C13 . . 125.44(13) ?
O2 C12 C11 . . 114.72(12) ?
C13 C12 C11 . . 119.84(13) ?
C12 C13 C14 . . 120.33(13) ?
C12 C13 H13 . . 119.8 ?
C14 C13 H13 . . 119.8 ?
C15 C14 C13 . . 119.53(14) ?
C15 C14 C8 . . 119.63(14) ?
C13 C14 C8 . . 120.84(14) ?
C16 C15 C14 . . 120.74(14) ?
C16 C15 H15 . . 119.6 ?
C14 C15 H15 . . 119.6 ?
C15 C16 C11 . . 120.14(14) ?
C15 C16 H16 . . 119.9 ?
C11 C16 H16 . . 119.9 ?
C11A O1A C1A . . 117.43(11) ?
C12A O2A C7A . . 116.70(11) ?
O1A C1A C2A . . 108.22(11) ?
O1A C1A H1A1 . . 110.1 ?
C2A C1A H1A1 . . 110.1 ?
O1A C1A H1A2 . . 110.1 ?
C2A C1A H1A2 . . 110.1 ?
H1A1 C1A H1A2 . . 108.4 ?
C1A C2A C3A . . 110.77(12) ?
C1A C2A H2A1 . . 109.5 ?
C3A C2A H2A1 . . 109.5 ?
C1A C2A H2A2 . . 109.5 ?
C3A C2A H2A2 . . 109.5 ?
H2A1 C2A H2A2 . . 108.1 ?
C4A C3A C2A . . 113.41(12) ?
C4A C3A H3A1 . . 108.9 ?
C2A C3A H3A1 . . 108.9 ?
C4A C3A H3A2 . . 108.9 ?
C2A C3A H3A2 . . 108.9 ?
H3A1 C3A H3A2 . . 107.7 ?
C3A C4A C5A . . 113.56(12) ?
C3A C4A H4A1 . . 108.9 ?
C5A C4A H4A1 . . 108.9 ?
C3A C4A H4A2 . . 108.9 ?
C5A C4A H4A2 . . 108.9 ?
H4A1 C4A H4A2 . . 107.7 ?
C6A C5A C4A . . 112.45(12) ?
C6A C5A H5A1 . . 109.1 ?
C4A C5A H5A1 . . 109.1 ?
C6A C5A H5A2 . . 109.1 ?
C4A C5A H5A2 . . 109.1 ?
H5A1 C5A H5A2 . . 107.8 ?
C5A C6A H6A1 . . 109.5 ?
C5A C6A H6A2 . . 109.5 ?
H6A1 C6A H6A2 . . 109.5 ?
C5A C6A H6A3 . . 109.5 ?
H6A1 C6A H6A3 . . 109.5 ?
H6A2 C6A H6A3 . . 109.5 ?
O2A C7A H7A1 . . 109.5 ?
O2A C7A H7A2 . . 109.5 ?
H7A1 C7A H7A2 . . 109.5 ?
O2A C7A H7A3 . . 109.5 ?
H7A1 C7A H7A3 . . 109.5 ?
H7A2 C7A H7A3 . . 109.5 ?
O3A C8A C14A . . 125.5(2) ?
O3A C8A H8A . . 117.3 ?
C14A C8A H8A . . 117.3 ?
O1A C11A C16A . . 125.09(13) ?
O1A C11A C12A . . 115.56(12) ?
C16A C11A C12A . . 119.35(13) ?
O2A C12A C13A . . 124.85(13) ?
O2A C12A C11A . . 115.33(12) ?
C13A C12A C11A . . 119.82(14) ?
C12A C13A C14A . . 120.62(14) ?
C12A C13A H13A . . 119.7 ?
C14A C13A H13A . . 119.7 ?
C15A C14A C13A . . 119.56(14) ?
C15A C14A C8A . . 122.97(15) ?
C13A C14A C8A . . 117.47(15) ?
C14A C15A C16A . . 120.51(15) ?
C14A C15A H15A . . 119.7 ?
C16A C15A H15A . . 119.7 ?
C15A C16A C11A . . 120.14(15) ?
C15A C16A H16A . . 119.9 ?
C11A C16A H16A . . 119.9 ?

loop_
_geom_bond_atom_site_label_1
_geom_bond_atom_site_label_2
_geom_bond_site_symmetry_2
_geom_bond_distance
_geom_bond_publ_flag
O1 C11 . 1.3502(18) ?
O1 C1 . 1.4447(17) ?
O2 C12 . 1.3636(17) ?
O2 C7 . 1.4298(16) ?
O3 C8 . 1.209(2) ?
C1 C2 . 1.506(2) ?
C1 H1A . 0.9900 ?
C1 H1B . 0.9900 ?
C2 C3 . 1.5266(19) ?
C2 H2A . 0.9900 ?
C2 H2B . 0.9900 ?
C3 C4 . 1.522(2) ?
C3 H3A . 0.9900 ?
C3 H3B . 0.9900 ?
C4 C5 . 1.519(2) ?
C4 H4A . 0.9900 ?
C4 H4B . 0.9900 ?
C5 C6 . 1.519(2) ?
C5 H5A . 0.9900 ?
C5 H5B . 0.9900 ?
C6 H6A . 0.9800 ?
C6 H6B . 0.9800 ?
C6 H6C . 0.9800 ?
C7 H7A . 0.9800 ?
C7 H7B . 0.9800 ?
C7 H7C . 0.9800 ?
C8 C14 . 1.456(2) ?
C8 H8 . 0.9500 ?
C11 C16 . 1.392(2) ?
C11 C12 . 1.4196(19) ?
C12 C13 . 1.371(2) ?
C13 C14 . 1.407(2) ?
C13 H13 . 0.9500 ?
C14 C15 . 1.386(2) ?
C15 C16 . 1.380(2) ?
C15 H15 . 0.9500 ?
C16 H16 . 0.9500 ?
O1A C11A . 1.3548(17) ?
O1A C1A . 1.4395(16) ?
O2A C12A . 1.3622(17) ?
O2A C7A . 1.4358(17) ?
O3A C8A . 1.178(2) ?
C1A C2A . 1.508(2) ?
C1A H1A1 . 0.9900 ?
C1A H1A2 . 0.9900 ?
C2A C3A . 1.5249(19) ?
C2A H2A1 . 0.9900 ?
C2A H2A2 . 0.9900 ?
C3A C4A . 1.519(2) ?
C3A H3A1 . 0.9900 ?
C3A H3A2 . 0.9900 ?
C4A C5A . 1.520(2) ?
C4A H4A1 . 0.9900 ?
C4A H4A2 . 0.9900 ?
C5A C6A . 1.519(2) ?
C5A H5A1 . 0.9900 ?
C5A H5A2 . 0.9900 ?
C6A H6A1 . 0.9800 ?
C6A H6A2 . 0.9800 ?
C6A H6A3 . 0.9800 ?
C7A H7A1 . 0.9800 ?
C7A H7A2 . 0.9800 ?
C7A H7A3 . 0.9800 ?
C8A C14A . 1.490(2) ?
C8A H8A . 0.9500 ?
C11A C16A . 1.393(2) ?
C11A C12A . 1.412(2) ?
C12A C13A . 1.376(2) ?
C13A C14A . 1.400(2) ?
C13A H13A . 0.9500 ?
C14A C15A . 1.383(2) ?
C15A C16A . 1.389(2) ?
C15A H15A . 0.9500 ?
C16A H16A . 0.9500 ?

loop_
_geom_torsion_atom_site_label_1
_geom_torsion_atom_site_label_2
_geom_torsion_atom_site_label_3
_geom_torsion_atom_site_label_4
_geom_torsion_site_symmetry_1
_geom_torsion_site_symmetry_2
_geom_torsion_site_symmetry_3
_geom_torsion_site_symmetry_4
_geom_torsion
_geom_torsion_publ_flag
C11 O1 C1 C2 . . . . -178.51(12) ?
O1 C1 C2 C3 . . . . -179.57(12) ?
C1 C2 C3 C4 . . . . 176.08(12) ?
C2 C3 C4 C5 . . . . -179.02(12) ?
C3 C4 C5 C6 . . . . 179.82(13) ?
C1 O1 C11 C16 . . . . -1.5(2) ?
C1 O1 C11 C12 . . . . 178.79(12) ?
C7 O2 C12 C13 . . . . -0.3(2) ?
C7 O2 C12 C11 . . . . 179.93(12) ?
O1 C11 C12 O2 . . . . 0.82(18) ?
C16 C11 C12 O2 . . . . -178.89(13) ?
O1 C11 C12 C13 . . . . -179.01(12) ?
C16 C11 C12 C13 . . . . 1.3(2) ?
O2 C12 C13 C14 . . . . 179.44(14) ?
C11 C12 C13 C14 . . . . -0.8(2) ?
C12 C13 C14 C15 . . . . -0.2(2) ?
C12 C13 C14 C8 . . . . 179.23(14) ?
O3 C8 C14 C15 . . . . -179.18(18) ?
O3 C8 C14 C13 . . . . 1.4(3) ?
C13 C14 C15 C16 . . . . 0.6(2) ?
C8 C14 C15 C16 . . . . -178.82(15) ?
C14 C15 C16 C11 . . . . -0.1(2) ?
O1 C11 C16 C15 . . . . 179.45(14) ?
C12 C11 C16 C15 . . . . -0.9(2) ?
C11A O1A C1A C2A . . . . 176.72(12) ?
O1A C1A C2A C3A . . . . 176.23(12) ?
C1A C2A C3A C4A . . . . 177.66(13) ?
C2A C3A C4A C5A . . . . 178.51(13) ?
C3A C4A C5A C6A . . . . -179.53(14) ?
C1A O1A C11A C16A . . . . -3.7(2) ?
C1A O1A C11A C12A . . . . 176.50(12) ?
C7A O2A C12A C13A . . . . 7.2(2) ?
C7A O2A C12A C11A . . . . -173.04(12) ?
O1A C11A C12A O2A . . . . -0.93(18) ?
C16A C11A C12A O2A . . . . 179.30(13) ?
O1A C11A C12A C13A . . . . 178.89(12) ?
C16A C11A C12A C13A . . . . -0.9(2) ?
O2A C12A C13A C14A . . . . -179.87(13) ?
C11A C12A C13A C14A . . . . 0.3(2) ?
C12A C13A C14A C15A . . . . 0.4(2) ?
C12A C13A C14A C8A . . . . 179.73(13) ?
O3A C8A C14A C15A . . . . 4.4(3) ?
O3A C8A C14A C13A . . . . -174.92(18) ?
C13A C14A C15A C16A . . . . -0.6(2) ?
C8A C14A C15A C16A . . . . -179.89(15) ?
C14A C15A C16A C11A . . . . 0.1(2) ?
O1A C11A C16A C15A . . . . -179.05(14) ?
C12A C11A C16A C15A . . . . 0.7(2) ?
